data_4069930
loop_
_publ_author_name
'Grounds, Helen'
'Anderson, James C.'
'Hayter, Barry'
'Blake, Alexander J.'

_publ_section_title
;
 A New Oxidative Addition of Ruthenium(0) into an Aryl Halide Bond and
 Subsequent Intermolecular C&#x2212;H Insertion
;
_journal_issue 17
_journal_name_full Organometallics
_journal_page_first 5289
_journal_paper_doi 10.1021/om900510k
_journal_volume 28
_journal_year 2009
_chemical_formula_moiety 'C47 H39 I O2 P2 Ru'
_chemical_formula_sum 'C47 H39 I O2 P2 Ru'
_chemical_formula_weight 925.69
_chemical_name_systematic
; 
 ? 
;
_space_group_IT_number 33
_symmetry_cell_setting orthorhombic
_symmetry_space_group_name_Hall 'P 2c -2n'
_symmetry_space_group_name_H-M 'P n a 21'
_atom_sites_solution_hydrogens geom
_atom_sites_solution_primary isomor
_audit_creation_method 'enCIFer editing of SHELXL97 CIF output'
_cell_angle_alpha 90.00
_cell_angle_beta 90.00
_cell_angle_gamma 90.00
_cell_formula_units_Z 4
_cell_length_a 25.138(2)
_cell_length_b 9.8971(9)
_cell_length_c 15.824(2)
_cell_measurement_reflns_used 6122
_cell_measurement_temperature 150(2)
_cell_measurement_theta_max 27.2
_cell_measurement_theta_min 2.2
_cell_volume 3936.9(7)
_computing_cell_refinement 'Bruker SAINT version 6.36a (Bruker, 2000)'
_computing_data_collection 'Bruker SMART version 5.625 (Bruker, 2001)'
_computing_data_reduction 'Bruker SAINT; Bruker SHELXTL (Bruker, 2001)'
_computing_molecular_graphics PLATON(Spek,2003)
_computing_publication_material 'enCIFer(Allen et al.,2004);PLATON(Spek,2003)'
_computing_structure_refinement 'SHELXL-97 (Sheldrick, 1997)'
_computing_structure_solution 'SHELXS-97 (Sheldrick, 1990)'
_diffrn_ambient_temperature 150(2)
_diffrn_measured_fraction_theta_full 0.997
_diffrn_measured_fraction_theta_max 0.995
_diffrn_measurement_device_type 'Bruker SMART APEX CCD area detector'
_diffrn_measurement_method omega
_diffrn_radiation_monochromator graphite
_diffrn_radiation_source 'normal-focus sealed tube'
_diffrn_radiation_type MoK\a
_diffrn_radiation_wavelength 0.71073
_diffrn_reflns_av_R_equivalents 0.059
_diffrn_reflns_av_sigmaI/netI 0.070
_diffrn_reflns_limit_h_max 32
_diffrn_reflns_limit_h_min -28
_diffrn_reflns_limit_k_max 12
_diffrn_reflns_limit_k_min -11
_diffrn_reflns_limit_l_max 20
_diffrn_reflns_limit_l_min -20
_diffrn_reflns_number 24438
_diffrn_reflns_theta_full 27.50
_diffrn_reflns_theta_max 27.56
_diffrn_reflns_theta_min 2.07
_diffrn_standards_decay_% 0
_diffrn_standards_number 0
_exptl_absorpt_coefficient_mu 1.303
_exptl_absorpt_correction_T_max 0.850
_exptl_absorpt_correction_T_min 0.626
_exptl_absorpt_correction_type multi-scan
_exptl_absorpt_process_details '(Bruker SHELXTL; Bruker, 2001)'
_exptl_crystal_colour yellow
_exptl_crystal_density_diffrn 1.562
_exptl_crystal_density_method 'not measured'
_exptl_crystal_description lath
_exptl_crystal_F_000 1856
_exptl_crystal_size_max 0.40
_exptl_crystal_size_mid 0.15
_exptl_crystal_size_min 0.02
_refine_diff_density_max 1.41
_refine_diff_density_min -1.38
_refine_diff_density_rms 0.12
_refine_ls_abs_structure_details 'Flack H D (1983), Acta Cryst. A39, 876-881'
_refine_ls_abs_structure_Flack 0.00(2)
_refine_ls_extinction_method none
_refine_ls_goodness_of_fit_ref 1.00
_refine_ls_hydrogen_treatment constr
_refine_ls_matrix_type full
_refine_ls_number_parameters 479
_refine_ls_number_reflns 8862
_refine_ls_number_restraints 1
_refine_ls_restrained_S_all 1.00
_refine_ls_R_factor_all 0.0660
_refine_ls_R_factor_gt 0.0526
_refine_ls_shift/su_max 0.001
_refine_ls_shift/su_mean 0.000
_refine_ls_structure_factor_coef Fsqd
_refine_ls_weighting_details 'calc w=1/[\s^2^(Fo^2^)+(0.066P)^2^] where P=(Fo^2^+2Fc^2^)/3'
_refine_ls_weighting_scheme calc
_refine_ls_wR_factor_gt 0.117
_refine_ls_wR_factor_ref 0.123
_reflns_number_gt 7150
_reflns_number_total 8862
_reflns_threshold_expression I>2sigma(I)
_cod_data_source_file om900510k_si_001.cif
_cod_data_source_block 5
_cod_depositor_comments
;
The following automatic conversions were performed:

'_symmetry_cell_setting' value 'Orthorhombic' changed to
'orthorhombic' according to
/home/saulius/struct/CIF-dictionaries/cif_core.dic dictionary named
'cif_core.dic' version 2.4.2 from 2011-04-26.

Automatic conversion script
Id: cif_fix_values 1715 2011-07-08 13:25:40Z adriana 
;
_cod_original_cell_volume 3936.9(11)
_cod_database_code 4069930

loop_
_symmetry_equiv_pos_as_xyz
'x, y, z'
'-x, -y, z+1/2'
'x+1/2, -y+1/2, z'
'-x+1/2, y+1/2, z+1/2'

loop_
_atom_site_label
_atom_site_type_symbol
_atom_site_fract_x
_atom_site_fract_y
_atom_site_fract_z
_atom_site_U_iso_or_equiv
_atom_site_adp_type
_atom_site_occupancy
_atom_site_symmetry_multiplicity
_atom_site_calc_flag
_atom_site_refinement_flags
Ru Ru 0.43180(2) 0.32932(5) 0.07201(4) 0.02182(12) Uani 1 1 d .
I I 0.461244(17) 0.35293(4) 0.24118(3) 0.03011(12) Uani 1 1 d .
C C 0.4223(3) 0.1449(7) 0.0646(5) 0.0332(16) Uani 1 1 d .
O O 0.41680(17) 0.0394(4) 0.0584(3) 0.0305(12) Uani 1 1 d .
O1 O 0.43917(18) 0.5443(4) 0.0636(4) 0.0302(11) Uani 1 1 d .
C2 C 0.4274(3) 0.5913(8) -0.0075(5) 0.0285(16) Uani 1 1 d .
C3 C 0.4313(3) 0.7411(8) -0.0241(6) 0.044(2) Uani 1 1 d .
H3A H 0.4672 0.7636 -0.0453 0.053 Uiso 1 1 calc R
H3B H 0.4252 0.7917 0.0289 0.053 Uiso 1 1 calc R
C4 C 0.3897(4) 0.7808(10) -0.0894(8) 0.063(3) Uani 1 1 d .
H4A H 0.3538 0.7695 -0.0645 0.076 Uiso 1 1 calc R
H4B H 0.3942 0.8775 -0.1037 0.076 Uiso 1 1 calc R
C5 C 0.3931(4) 0.6998(9) -0.1680(6) 0.047(2) Uani 1 1 d .
H5A H 0.4263 0.7231 -0.1983 0.056 Uiso 1 1 calc R
H5B H 0.3628 0.7234 -0.2052 0.056 Uiso 1 1 calc R
C6 C 0.3922(3) 0.5480(8) -0.1506(5) 0.0354(18) Uani 1 1 d .
C7 C 0.3767(4) 0.4547(9) -0.2113(5) 0.047(2) Uani 1 1 d .
H7A H 0.3645 0.4842 -0.2650 0.056 Uiso 1 1 calc R
C8 C 0.3794(3) 0.3176(8) -0.1926(5) 0.039(2) Uani 1 1 d .
H8A H 0.3702 0.2529 -0.2345 0.047 Uiso 1 1 calc R
C9 C 0.3952(3) 0.2749(8) -0.1128(5) 0.0310(16) Uani 1 1 d .
H9A H 0.3960 0.1806 -0.1015 0.037 Uiso 1 1 calc R
C10 C 0.4098(3) 0.3621(7) -0.0497(5) 0.0270(15) Uani 1 1 d .
C11 C 0.4092(3) 0.5002(7) -0.0735(5) 0.0288(15) Uani 1 1 d .
P1 P 0.34060(7) 0.35508(18) 0.11048(12) 0.0253(4) Uani 1 1 d .
C21 C 0.3191(3) 0.2815(7) 0.2107(4) 0.0280(16) Uani 1 1 d .
C22 C 0.3391(3) 0.1584(7) 0.2393(6) 0.0343(15) Uani 1 1 d .
H22A H 0.3671 0.1162 0.2090 0.041 Uiso 1 1 calc R
C23 C 0.3190(3) 0.0965(8) 0.3107(5) 0.0379(19) Uani 1 1 d .
H23A H 0.3332 0.0124 0.3288 0.045 Uiso 1 1 calc R
C24 C 0.2779(4) 0.1570(9) 0.3563(6) 0.046(2) Uani 1 1 d .
H24A H 0.2635 0.1143 0.4050 0.055 Uiso 1 1 calc R
C25 C 0.2590(3) 0.2775(10) 0.3299(6) 0.043(2) Uani 1 1 d .
H25A H 0.2318 0.3206 0.3617 0.051 Uiso 1 1 calc R
C26 C 0.2781(3) 0.3404(8) 0.2576(5) 0.0346(18) Uani 1 1 d .
H26A H 0.2632 0.4240 0.2398 0.042 Uiso 1 1 calc R
C31 C 0.2945(3) 0.2773(7) 0.0355(5) 0.0292(16) Uani 1 1 d .
C32 C 0.2714(3) 0.1531(7) 0.0514(6) 0.039(2) Uani 1 1 d .
H32A H 0.2773 0.1106 0.1044 0.047 Uiso 1 1 calc R
C33 C 0.2401(3) 0.0897(9) -0.0080(6) 0.046(2) Uani 1 1 d .
H33A H 0.2257 0.0029 0.0035 0.056 Uiso 1 1 calc R
C34 C 0.2295(3) 0.1523(9) -0.0840(6) 0.042(2) Uani 1 1 d .
H34A H 0.2074 0.1092 -0.1245 0.050 Uiso 1 1 calc R
C35 C 0.2507(3) 0.2753(8) -0.1010(6) 0.0368(18) Uani 1 1 d .
H35A H 0.2433 0.3190 -0.1532 0.044 Uiso 1 1 calc R
C36 C 0.2834(3) 0.3368(8) -0.0414(5) 0.0349(18) Uani 1 1 d .
H36A H 0.2986 0.4224 -0.0540 0.042 Uiso 1 1 calc R
C41 C 0.3185(2) 0.5310(7) 0.1224(5) 0.0260(15) Uani 1 1 d .
C42 C 0.3485(3) 0.6155(7) 0.1725(5) 0.0331(17) Uani 1 1 d .
H42A H 0.3811 0.5829 0.1949 0.040 Uiso 1 1 calc R
C43 C 0.3329(3) 0.7464(8) 0.1915(6) 0.043(2) Uani 1 1 d .
H43A H 0.3545 0.8029 0.2258 0.052 Uiso 1 1 calc R
C44 C 0.2846(4) 0.7931(8) 0.1589(6) 0.041(2) Uani 1 1 d .
H44A H 0.2734 0.8829 0.1704 0.050 Uiso 1 1 calc R
C45 C 0.2537(3) 0.7110(8) 0.1110(6) 0.043(2) Uani 1 1 d .
H45A H 0.2201 0.7421 0.0915 0.051 Uiso 1 1 calc R
C46 C 0.2712(3) 0.5795(7) 0.0899(5) 0.0334(18) Uani 1 1 d .
H46A H 0.2504 0.5245 0.0534 0.040 Uiso 1 1 calc R
P2 P 0.52212(7) 0.30866(16) 0.02842(11) 0.0208(4) Uani 1 1 d .
C51 C 0.5301(3) 0.2263(7) -0.0749(5) 0.0269(15) Uani 1 1 d .
C52 C 0.5210(3) 0.2960(7) -0.1492(5) 0.0287(16) Uani 1 1 d .
H52A H 0.5103 0.3880 -0.1467 0.034 Uiso 1 1 calc R
C53 C 0.5272(3) 0.2348(9) -0.2274(5) 0.0380(19) Uani 1 1 d .
H53A H 0.5222 0.2847 -0.2781 0.046 Uiso 1 1 calc R
C54 C 0.5407(3) 0.1004(9) -0.2300(6) 0.046(2) Uani 1 1 d .
H54A H 0.5458 0.0579 -0.2832 0.055 Uiso 1 1 calc R
C55 C 0.5471(3) 0.0253(9) -0.1567(6) 0.047(2) Uani 1 1 d .
H55A H 0.5542 -0.0688 -0.1598 0.057 Uiso 1 1 calc R
C56 C 0.5431(3) 0.0887(7) -0.0796(5) 0.0382(18) Uani 1 1 d .
H56A H 0.5491 0.0389 -0.0291 0.046 Uiso 1 1 calc R
C61 C 0.5671(3) 0.2082(6) 0.0934(4) 0.0232(15) Uani 1 1 d .
C62 C 0.6218(3) 0.2250(8) 0.0854(6) 0.0349(18) Uani 1 1 d .
H62A H 0.6350 0.2933 0.0488 0.042 Uiso 1 1 calc R
C63 C 0.6577(3) 0.1448(8) 0.1294(6) 0.042(2) Uani 1 1 d .
H63A H 0.6950 0.1586 0.1241 0.050 Uiso 1 1 calc R
C64 C 0.6379(3) 0.0445(8) 0.1809(5) 0.0362(18) Uani 1 1 d .
H64A H 0.6619 -0.0126 0.2104 0.043 Uiso 1 1 calc R
C65 C 0.5836(3) 0.0250(7) 0.1907(5) 0.0296(16) Uani 1 1 d .
H65A H 0.5704 -0.0444 0.2265 0.036 Uiso 1 1 calc R
C66 C 0.5490(3) 0.1089(7) 0.1474(5) 0.0284(16) Uani 1 1 d .
H66A H 0.5117 0.0978 0.1550 0.034 Uiso 1 1 calc R
C71 C 0.5575(2) 0.4698(7) 0.0194(5) 0.0246(15) Uani 1 1 d .
C72 C 0.5893(3) 0.5078(7) -0.0492(5) 0.0322(16) Uani 1 1 d .
H72A H 0.5943 0.4469 -0.0949 0.039 Uiso 1 1 calc R
C73 C 0.6135(3) 0.6335(8) -0.0510(5) 0.0388(19) Uani 1 1 d .
H73A H 0.6347 0.6585 -0.0981 0.047 Uiso 1 1 calc R
C74 C 0.6070(3) 0.7218(8) 0.0148(6) 0.0376(19) Uani 1 1 d .
H74A H 0.6228 0.8089 0.0120 0.045 Uiso 1 1 calc R
C75 C 0.5783(3) 0.6864(7) 0.0838(5) 0.0348(18) Uani 1 1 d .
H75A H 0.5753 0.7467 0.1303 0.042 Uiso 1 1 calc R
C76 C 0.5529(3) 0.5598(7) 0.0862(5) 0.0334(18) Uani 1 1 d .
H76A H 0.5324 0.5355 0.1343 0.040 Uiso 1 1 calc R

loop_
_atom_site_aniso_label
_atom_site_aniso_U_11
_atom_site_aniso_U_22
_atom_site_aniso_U_33
_atom_site_aniso_U_23
_atom_site_aniso_U_13
_atom_site_aniso_U_12
Ru 0.0235(2) 0.0140(2) 0.0280(3) -0.0010(2) 0.0006(2) -0.0001(2)
I 0.0333(2) 0.0263(2) 0.0307(2) -0.0013(2) -0.0005(2) 0.00021(19)
C 0.028(4) 0.040(5) 0.031(4) -0.007(4) 0.000(3) 0.002(3)
O 0.034(3) 0.009(2) 0.048(4) 0.006(2) 0.000(2) 0.0093(18)
O1 0.041(3) 0.0108(19) 0.039(3) -0.002(2) -0.001(2) 0.0019(19)
C2 0.019(3) 0.029(4) 0.038(4) 0.005(3) 0.002(3) 0.009(3)
C3 0.048(5) 0.018(4) 0.065(6) 0.009(4) -0.006(4) 0.008(4)
C4 0.075(7) 0.038(5) 0.076(8) 0.015(5) -0.002(6) 0.011(5)
C5 0.052(5) 0.037(5) 0.051(6) 0.018(4) 0.009(4) 0.012(4)
C6 0.031(4) 0.037(4) 0.038(5) 0.009(4) 0.012(3) 0.010(3)
C7 0.054(5) 0.054(6) 0.031(5) 0.002(4) 0.003(4) 0.020(4)
C8 0.040(4) 0.046(5) 0.031(4) -0.015(4) -0.002(3) 0.008(4)
C9 0.032(4) 0.026(4) 0.035(4) 0.004(3) 0.005(3) 0.006(3)
C10 0.026(3) 0.025(4) 0.030(4) 0.001(3) -0.002(3) 0.005(3)
C11 0.030(4) 0.024(4) 0.031(4) -0.002(3) 0.003(3) 0.002(3)
P1 0.0247(9) 0.0176(9) 0.0336(10) -0.0009(7) 0.0004(7) 0.0000(7)
C21 0.034(4) 0.023(4) 0.027(4) -0.005(3) 0.000(3) -0.006(3)
C22 0.035(4) 0.028(4) 0.040(4) 0.008(4) -0.001(4) -0.004(3)
C23 0.043(5) 0.031(4) 0.039(5) 0.006(3) -0.003(4) -0.011(4)
C24 0.051(5) 0.046(5) 0.041(5) -0.003(4) 0.009(4) -0.014(4)
C25 0.032(4) 0.054(6) 0.043(5) -0.004(4) 0.012(4) -0.009(4)
C26 0.028(4) 0.035(4) 0.041(5) 0.006(3) 0.005(3) -0.003(3)
C31 0.025(4) 0.026(4) 0.037(4) -0.003(3) 0.000(3) 0.001(3)
C32 0.046(5) 0.027(4) 0.045(5) 0.004(3) -0.012(4) -0.006(3)
C33 0.053(5) 0.029(4) 0.058(6) -0.004(4) -0.006(4) -0.010(4)
C34 0.036(4) 0.045(5) 0.043(5) -0.006(4) -0.007(4) -0.003(4)
C35 0.027(4) 0.039(4) 0.045(5) -0.013(4) -0.005(3) 0.000(3)
C36 0.037(4) 0.032(4) 0.035(4) -0.009(3) -0.002(3) -0.003(3)
C41 0.016(3) 0.026(4) 0.035(4) 0.000(3) 0.004(3) 0.000(3)
C42 0.033(4) 0.021(4) 0.046(5) -0.005(3) -0.001(3) 0.006(3)
C43 0.029(4) 0.031(4) 0.069(6) -0.024(4) 0.003(4) 0.005(3)
C44 0.045(5) 0.019(4) 0.061(6) -0.009(4) -0.002(4) 0.013(4)
C45 0.034(4) 0.029(4) 0.066(6) 0.002(4) -0.005(4) 0.013(4)
C46 0.039(4) 0.025(4) 0.036(5) -0.007(3) -0.002(3) 0.000(3)
P2 0.0227(8) 0.0145(8) 0.0251(9) -0.0009(7) 0.0014(7) 0.0017(7)
C51 0.021(3) 0.024(4) 0.035(4) -0.007(3) 0.006(3) -0.003(3)
C52 0.028(4) 0.027(4) 0.031(4) -0.006(3) 0.004(3) 0.003(3)
C53 0.028(4) 0.050(5) 0.036(5) -0.010(4) 0.001(3) -0.001(3)
C54 0.043(5) 0.047(5) 0.047(6) -0.026(4) 0.008(4) -0.012(4)
C55 0.044(5) 0.040(5) 0.058(6) -0.016(4) 0.011(4) -0.005(4)
C56 0.052(5) 0.018(4) 0.045(5) -0.009(3) 0.000(4) -0.003(3)
C61 0.033(4) 0.016(3) 0.021(4) -0.001(2) -0.003(3) 0.000(3)
C62 0.025(4) 0.030(4) 0.050(5) 0.003(4) 0.005(3) 0.005(3)
C63 0.038(4) 0.032(4) 0.055(6) 0.005(4) 0.002(4) 0.001(4)
C64 0.035(4) 0.030(4) 0.044(5) 0.009(3) 0.006(4) 0.012(3)
C65 0.026(4) 0.018(3) 0.044(5) -0.002(3) -0.008(3) -0.001(3)
C66 0.021(3) 0.024(3) 0.039(5) -0.002(3) -0.002(3) 0.005(3)
C71 0.012(3) 0.032(4) 0.029(4) 0.010(3) 0.000(3) 0.003(3)
C72 0.038(4) 0.026(4) 0.033(4) -0.006(3) 0.004(3) -0.008(3)
C73 0.045(5) 0.039(5) 0.032(4) 0.005(4) 0.001(4) -0.009(4)
C74 0.038(4) 0.027(4) 0.048(5) 0.013(4) -0.012(4) -0.012(3)
C75 0.039(4) 0.029(4) 0.036(5) -0.003(3) -0.011(3) -0.009(3)
C76 0.033(4) 0.029(4) 0.038(5) 0.007(3) -0.001(3) -0.014(3)

loop_
_atom_type_symbol
_atom_type_description
_atom_type_scat_dispersion_real
_atom_type_scat_dispersion_imag
_atom_type_scat_source
C C 0.0033 0.0016 'International Tables Vol C Tables 4.2.6.8 and 6.1.1.4'
H H 0.0000 0.0000 'International Tables Vol C Tables 4.2.6.8 and 6.1.1.4'
O O 0.0106 0.0060 'International Tables Vol C Tables 4.2.6.8 and 6.1.1.4'
P P 0.1023 0.0942 'International Tables Vol C Tables 4.2.6.8 and 6.1.1.4'
I I -0.4742 1.8119 'International Tables Vol C Tables 4.2.6.8 and 6.1.1.4'
Ru Ru -1.2594 0.8363 'International Tables Vol C Tables 4.2.6.8 and 6.1.1.4'

loop_
_geom_angle_atom_site_label_1
_geom_angle_atom_site_label_2
_geom_angle_atom_site_label_3
_geom_angle
C Ru C10 93.6(3)
C Ru O1 172.4(3)
C10 Ru O1 78.8(3)
C Ru P2 91.1(2)
C10 Ru P2 89.9(2)
O1 Ru P2 89.13(13)
C Ru P1 89.9(2)
C10 Ru P1 87.9(2)
O1 Ru P1 89.59(13)
P2 Ru P1 177.65(7)
C Ru I 100.3(3)
C10 Ru I 166.0(2)
O1 Ru I 87.34(15)
P2 Ru I 91.85(5)
P1 Ru I 90.06(5)
O C Ru 178.3(8)
C2 O1 Ru 113.9(5)
O1 C2 C11 119.3(7)
O1 C2 C3 120.4(7)
C11 C2 C3 120.3(7)
C2 C3 C4 109.2(7)
C2 C3 H3A 109.8
C4 C3 H3A 109.8
C2 C3 H3B 109.8
C4 C3 H3B 109.8
H3A C3 H3B 108.3
C5 C4 C3 113.0(8)
C5 C4 H4A 109.0
C3 C4 H4A 109.0
C5 C4 H4B 109.0
C3 C4 H4B 109.0
H4A C4 H4B 107.8
C4 C5 C6 112.3(8)
C4 C5 H5A 109.1
C6 C5 H5A 109.1
C4 C5 H5B 109.1
C6 C5 H5B 109.1
H5A C5 H5B 107.9
C11 C6 C7 118.2(7)
C11 C6 C5 119.6(8)
C7 C6 C5 122.2(8)
C6 C7 C8 119.2(8)
C6 C7 H7A 120.4
C8 C7 H7A 120.4
C9 C8 C7 120.3(7)
C9 C8 H8A 119.9
C7 C8 H8A 119.9
C10 C9 C8 123.2(7)
C10 C9 H9A 118.4
C8 C9 H9A 118.4
C9 C10 C11 114.3(7)
C9 C10 Ru 131.6(6)
C11 C10 Ru 114.1(5)
C6 C11 C10 124.7(7)
C6 C11 C2 121.4(7)
C10 C11 C2 113.9(6)
C21 P1 C31 102.0(3)
C21 P1 C41 101.4(3)
C31 P1 C41 105.9(3)
C21 P1 Ru 117.6(2)
C31 P1 Ru 113.5(2)
C41 P1 Ru 114.7(2)
C22 C21 C26 117.4(7)
C22 C21 P1 121.5(6)
C26 C21 P1 120.8(6)
C23 C22 C21 121.4(8)
C23 C22 H22A 119.3
C21 C22 H22A 119.3
C22 C23 C24 120.3(8)
C22 C23 H23A 119.9
C24 C23 H23A 119.9
C25 C24 C23 118.6(8)
C25 C24 H24A 120.7
C23 C24 H24A 120.7
C24 C25 C26 122.0(8)
C24 C25 H25A 119.0
C26 C25 H25A 119.0
C25 C26 C21 120.3(7)
C25 C26 H26A 119.8
C21 C26 H26A 119.8
C36 C31 C32 117.1(7)
C36 C31 P1 121.4(6)
C32 C31 P1 121.5(6)
C33 C32 C31 121.4(8)
C33 C32 H32A 119.3
C31 C32 H32A 119.3
C32 C33 C34 120.0(8)
C32 C33 H33A 120.0
C34 C33 H33A 120.0
C35 C34 C33 120.1(8)
C35 C34 H34A 120.0
C33 C34 H34A 120.0
C34 C35 C36 119.4(9)
C34 C35 H35A 120.3
C36 C35 H35A 120.3
C31 C36 C35 122.0(8)
C31 C36 H36A 119.0
C35 C36 H36A 119.0
C42 C41 C46 118.3(7)
C42 C41 P1 118.0(5)
C46 C41 P1 123.5(5)
C41 C42 C43 122.5(7)
C41 C42 H42A 118.7
C43 C42 H42A 118.7
C42 C43 C44 118.3(8)
C42 C43 H43A 120.8
C44 C43 H43A 120.8
C45 C44 C43 120.4(7)
C45 C44 H44A 119.8
C43 C44 H44A 119.8
C44 C45 C46 120.4(7)
C44 C45 H45A 119.8
C46 C45 H45A 119.8
C41 C46 C45 119.9(7)
C41 C46 H46A 120.0
C45 C46 H46A 120.0
C61 P2 C71 102.6(3)
C61 P2 C51 101.1(3)
C71 P2 C51 105.3(3)
C61 P2 Ru 118.4(2)
C71 P2 Ru 114.2(2)
C51 P2 Ru 113.6(2)
C52 C51 C56 118.6(7)
C52 C51 P2 121.2(5)
C56 C51 P2 120.2(6)
C51 C52 C53 121.5(7)
C51 C52 H52A 119.3
C53 C52 H52A 119.3
C54 C53 C52 118.5(8)
C54 C53 H53A 120.7
C52 C53 H53A 120.7
C53 C54 C55 121.5(8)
C53 C54 H54A 119.2
C55 C54 H54A 119.2
C56 C55 C54 119.3(8)
C56 C55 H55A 120.4
C54 C55 H55A 120.4
C55 C56 C51 120.4(8)
C55 C56 H56A 119.8
C51 C56 H56A 119.8
C66 C61 C62 118.0(6)
C66 C61 P2 122.1(5)
C62 C61 P2 119.8(5)
C63 C62 C61 121.9(7)
C63 C62 H62A 119.1
C61 C62 H62A 119.1
C64 C63 C62 118.2(7)
C64 C63 H63A 120.9
C62 C63 H63A 120.9
C63 C64 C65 121.5(7)
C63 C64 H64A 119.3
C65 C64 H64A 119.3
C66 C65 C64 118.7(7)
C66 C65 H65A 120.7
C64 C65 H65A 120.7
C61 C66 C65 121.7(7)
C61 C66 H66A 119.1
C65 C66 H66A 119.1
C76 C71 C72 117.7(6)
C76 C71 P2 117.4(5)
C72 C71 P2 124.9(6)
C73 C72 C71 120.5(7)
C73 C72 H72A 119.7
C71 C72 H72A 119.7
C74 C73 C72 120.4(8)
C74 C73 H73A 119.8
C72 C73 H73A 119.8
C75 C74 C73 120.7(7)
C75 C74 H74A 119.6
C73 C74 H74A 119.6
C74 C75 C76 119.6(8)
C74 C75 H75A 120.2
C76 C75 H75A 120.2
C71 C76 C75 120.9(7)
C71 C76 H76A 119.5
C75 C76 H76A 119.5

loop_
_geom_bond_atom_site_label_1
_geom_bond_atom_site_label_2
_geom_bond_distance
Ru C 1.844(7)
Ru C10 2.030(7)
Ru O1 2.140(4)
Ru P1 2.3857(18)
Ru P2 2.3817(17)
Ru I 2.7872(8)
C O 1.058(8)
O1 C2 1.252(9)
C2 C11 1.453(10)
C2 C3 1.509(11)
C3 C4 1.521(13)
C3 H3A 0.9900
C3 H3B 0.9900
C4 C5 1.482(14)
C4 H4A 0.9900
C4 H4B 0.9900
C5 C6 1.528(11)
C5 H5A 0.9900
C5 H5B 0.9900
C6 C11 1.377(10)
C6 C7 1.388(12)
C7 C8 1.391(12)
C7 H7A 0.9500
C8 C9 1.389(11)
C8 H8A 0.9500
C9 C10 1.370(10)
C9 H9A 0.9500
C10 C11 1.417(10)
P1 C21 1.828(7)
P1 C31 1.828(7)
P1 C41 1.838(7)
C21 C22 1.393(9)
C21 C26 1.396(10)
C22 C23 1.381(12)
C22 H22A 0.9500
C23 C24 1.395(12)
C23 H23A 0.9500
C24 C25 1.351(12)
C24 H24A 0.9500
C25 C26 1.388(11)
C25 H25A 0.9500
C26 H26A 0.9500
C31 C36 1.380(11)
C31 C32 1.382(10)
C32 C33 1.377(11)
C32 H32A 0.9500
C33 C34 1.379(12)
C33 H33A 0.9500
C34 C35 1.355(11)
C34 H34A 0.9500
C35 C36 1.392(11)
C35 H35A 0.9500
C36 H36A 0.9500
C41 C42 1.377(10)
C41 C46 1.382(10)
C42 C43 1.386(10)
C42 H42A 0.9500
C43 C44 1.397(11)
C43 H43A 0.9500
C44 C45 1.356(12)
C44 H44A 0.9500
C45 C46 1.414(10)
C45 H45A 0.9500
C46 H46A 0.9500
P2 C61 1.824(7)
P2 C71 1.831(7)
P2 C51 1.838(7)
C51 C52 1.382(10)
C51 C56 1.402(10)
C52 C53 1.387(10)
C52 H52A 0.9500
C53 C54 1.373(13)
C53 H53A 0.9500
C54 C55 1.386(13)
C54 H54A 0.9500
C55 C56 1.377(12)
C55 H55A 0.9500
C56 H56A 0.9500
C61 C66 1.379(10)
C61 C62 1.390(10)
C62 C63 1.390(11)
C62 H62A 0.9500
C63 C64 1.378(11)
C63 H63A 0.9500
C64 C65 1.386(10)
C64 H64A 0.9500
C65 C66 1.385(10)
C65 H65A 0.9500
C66 H66A 0.9500
C71 C76 1.387(10)
C71 C72 1.400(10)
C72 C73 1.384(10)
C72 H72A 0.9500
C73 C74 1.370(12)
C73 H73A 0.9500
C74 C75 1.355(12)
C74 H74A 0.9500
C75 C76 1.407(9)
C75 H75A 0.9500
C76 H76A 0.9500
